data_7223851
loop_
_publ_author_name
'Carli, Stefano'
'Benazzi, Elisabetta'
'Casarin, Laura'
'Bernardi, Tatiana'
'Bertolasi, Valerio'
'Argazzi, Roberto'
'Caramori, Stefano'
'Bignozzi, Carlo Alberto'

_publ_section_title
;
 On the stability of manganese tris(\b-diketonate) complexes as redox
 mediators in DSSCs.
;
_journal_issue 8
_journal_name_full 'Physical chemistry chemical physics : PCCP'
_journal_page_first 5949
_journal_page_last 5956
_journal_paper_doi 10.1039/c5cp05524e
_journal_volume 18
_journal_year 2016
_chemical_formula_moiety 'C30 H21 F6 Mn O6'
_chemical_formula_sum 'C30 H21 F6 Mn O6'
_chemical_formula_weight 646.41
_chemical_name_systematic
;
 ?
;
_space_group_IT_number 148
_symmetry_cell_setting trigonal
_symmetry_space_group_name_Hall '-R 3'
_symmetry_space_group_name_H-M 'R -3 :H'
_atom_sites_solution_hydrogens geom
_atom_sites_solution_primary direct
_atom_sites_solution_secondary difmap
_audit_creation_method SHELXL-97
_audit_update_record
;
2015-08-28 deposited with the CCDC.
2015-12-23 downloaded from the CCDC.
;
_cell_angle_alpha 90.000(00)
_cell_angle_beta 90.000(00)
_cell_angle_gamma 120.000(00)
_cell_formula_units_Z 6
_cell_length_a 18.5830(10)
_cell_length_b 18.5830(10)
_cell_length_c 14.5030(10)
_cell_measurement_reflns_used 3905
_cell_measurement_temperature 295
_cell_measurement_theta_max 27.00
_cell_measurement_theta_min 4.39
_cell_volume 4337.3(4)
_computing_cell_refinement 'Denzo-SMN (Otwinowski & Minor, 1997)'
_computing_data_collection 'COLLECT (Nonius, 1998)'
_computing_data_reduction 'Denzo-SMN (Otwinowski & Minor, 1997)'
_computing_molecular_graphics 'ORTEPIII (Burnett & Johnson, 1996)'
_computing_publication_material 'SHELXL-97 (Sheldrick, 1997), PARST (Nardelli, 1995)'
_computing_structure_refinement 'SHELXL-97 (Sheldrick, 1997)'
_computing_structure_solution 'SIR97 (Altomare et al., 1999)'
_diffrn_ambient_temperature 295
_diffrn_measured_fraction_theta_full 0.985
_diffrn_measured_fraction_theta_max 0.985
_diffrn_measurement_device_type 'Nonius Kappa CCD'
_diffrn_measurement_method '\f scans and \w scans'
_diffrn_radiation_monochromator graphite
_diffrn_radiation_source 'fine-focus sealed tube'
_diffrn_radiation_type MoK\a
_diffrn_radiation_wavelength 0.71073
_diffrn_reflns_av_R_equivalents 0.0210
_diffrn_reflns_av_sigmaI/netI 0.0295
_diffrn_reflns_limit_h_max 23
_diffrn_reflns_limit_h_min -23
_diffrn_reflns_limit_k_max 20
_diffrn_reflns_limit_k_min -20
_diffrn_reflns_limit_l_max 18
_diffrn_reflns_limit_l_min -15
_diffrn_reflns_number 3905
_diffrn_reflns_theta_full 27.00
_diffrn_reflns_theta_max 27.00
_diffrn_reflns_theta_min 4.39
_exptl_absorpt_coefficient_mu 0.537
_exptl_absorpt_correction_T_max 0.915
_exptl_absorpt_correction_T_min 0.865
_exptl_absorpt_correction_type multi-scan
_exptl_absorpt_process_details 'SORTAV (Blessing, Aca Cryst., 1995, A51, 33)'
_exptl_crystal_colour brown
_exptl_crystal_density_diffrn 1.485
_exptl_crystal_density_method 'not measured'
_exptl_crystal_description block
_exptl_crystal_F_000 1968
_exptl_crystal_size_max 0.48
_exptl_crystal_size_mid 0.24
_exptl_crystal_size_min 0.19
_refine_diff_density_max 0.295
_refine_diff_density_min -0.327
_refine_diff_density_rms 0.038
_refine_ls_extinction_method none
_refine_ls_goodness_of_fit_ref 1.046
_refine_ls_hydrogen_treatment constr
_refine_ls_matrix_type full
_refine_ls_number_parameters 130
_refine_ls_number_reflns 2071
_refine_ls_number_restraints 0
_refine_ls_restrained_S_all 1.046
_refine_ls_R_factor_all 0.0718
_refine_ls_R_factor_gt 0.0505
_refine_ls_shift/su_max 0.000
_refine_ls_shift/su_mean 0.000
_refine_ls_structure_factor_coef Fsqd
_refine_ls_weighting_details 'calc w=1/[\s^2^(Fo^2^)+(0.0672P)^2^+3.8106P] where P=(Fo^2^+2Fc^2^)/3'
_refine_ls_weighting_scheme calc
_refine_ls_wR_factor_gt 0.1328
_refine_ls_wR_factor_ref 0.1513
_reflns_number_gt 1496
_reflns_number_total 2071
_reflns_threshold_expression I>2sigma(I)
_cod_data_source_file c5cp05524e2.cif
_cod_data_source_block '[Mn(CF2)3]'
_cod_depositor_comments
;
The following automatic conversions were performed:

'_symmetry_cell_setting' value 'Trigonal' changed to 'trigonal'
according to
/usr/data/users/saulius/crontab/automatic-downloads/rss-feeds/RSC/lib/dictionaries/cif_core.dic
dictionary named 'cif_core.dic' version 2.4.2 from 2011-04-26.

Automatic conversion script
Id: cif_fix_values 4268 2015-11-12 08:31:59Z antanas 

 Adding full bibliography for 7223851--7223853.cif.
;
_cod_original_sg_symbol_H-M R-3
_cod_database_code 7223851

loop_
_symmetry_equiv_pos_as_xyz
'x, y, z'
'-y, x-y, z'
'-x+y, -x, z'
'x+2/3, y+1/3, z+1/3'
'-y+2/3, x-y+1/3, z+1/3'
'-x+y+2/3, -x+1/3, z+1/3'
'x+1/3, y+2/3, z+2/3'
'-y+1/3, x-y+2/3, z+2/3'
'-x+y+1/3, -x+2/3, z+2/3'
'-x, -y, -z'
'y, -x+y, -z'
'x-y, x, -z'
'-x+2/3, -y+1/3, -z+1/3'
'y+2/3, -x+y+1/3, -z+1/3'
'x-y+2/3, x+1/3, -z+1/3'
'-x+1/3, -y+2/3, -z+2/3'
'y+1/3, -x+y+2/3, -z+2/3'
'x-y+1/3, x+2/3, -z+2/3'

loop_
_atom_site_label
_atom_site_type_symbol
_atom_site_fract_x
_atom_site_fract_y
_atom_site_fract_z
_atom_site_U_iso_or_equiv
_atom_site_adp_type
_atom_site_occupancy
_atom_site_symmetry_multiplicity
_atom_site_calc_flag
_atom_site_refinement_flags
Mn1 Mn 0.0000 0.0000 0.29898(5) 0.0757(3) Uani 1 3 d S
O1 O 0.03451(12) 0.09924(12) 0.37705(13) 0.0875(6) Uani 1 1 d .
O2 O 0.09792(12) 0.06708(12) 0.21792(14) 0.0871(6) Uani 1 1 d .
C1 C 0.10251(15) 0.16711(16) 0.37000(15) 0.0664(6) Uani 1 1 d .
C2 C 0.16203(16) 0.18977(17) 0.30362(17) 0.0773(7) Uani 1 1 d .
H2 H 0.2095 0.2417 0.3090 0.093 Uiso 1 1 calc R
C3 C 0.15683(15) 0.14042(15) 0.22770(16) 0.0672(6) Uani 1 1 d .
C4 C 0.21964(18) 0.17216(16) 0.15313(17) 0.0735(6) Uani 1 1 d .
C5 C 0.2936(2) 0.24616(18) 0.1602(2) 0.0922(9) Uani 1 1 d .
H5 H 0.3053 0.2782 0.2132 0.111 Uiso 1 1 calc R
C6 C 0.3506(3) 0.2729(2) 0.0888(3) 0.1174(13) Uani 1 1 d .
H6 H 0.4008 0.3224 0.0945 0.141 Uiso 1 1 calc R
C7 C 0.3336(3) 0.2276(3) 0.0110(3) 0.1346(16) Uani 1 1 d .
H7 H 0.3718 0.2465 -0.0371 0.162 Uiso 1 1 calc R
C8 C 0.2609(3) 0.1543(3) 0.0024(3) 0.1400(17) Uani 1 1 d .
H8 H 0.2499 0.1228 -0.0510 0.168 Uiso 1 1 calc R
C9 C 0.2041(2) 0.1270(2) 0.0727(2) 0.1072(11) Uani 1 1 d .
H9 H 0.1542 0.0773 0.0661 0.129 Uiso 1 1 calc R
C10 C 0.11289(18) 0.2254(2) 0.4485(2) 0.0880(8) Uani 1 1 d .
H10 H 0.1088 0.1977 0.5074 0.106 Uiso 1 1 calc R
F1 F 0.18487(13) 0.29671(13) 0.44522(13) 0.1211(8) Uani 1 1 d .
F2 F 0.05314(15) 0.24477(16) 0.44410(18) 0.1383(9) Uani 1 1 d .

loop_
_atom_site_aniso_label
_atom_site_aniso_U_11
_atom_site_aniso_U_22
_atom_site_aniso_U_33
_atom_site_aniso_U_23
_atom_site_aniso_U_13
_atom_site_aniso_U_12
Mn1 0.0744(4) 0.0744(4) 0.0783(5) 0.000 0.000 0.03718(18)
O1 0.0795(12) 0.0881(13) 0.0884(12) 0.0048(10) 0.0169(9) 0.0370(11)
O2 0.0833(12) 0.0761(12) 0.0908(12) -0.0129(9) 0.0073(9) 0.0316(10)
C1 0.0653(14) 0.0809(16) 0.0621(12) 0.0033(10) -0.0026(10) 0.0433(13)
C2 0.0712(15) 0.0785(16) 0.0759(15) -0.0075(12) 0.0075(12) 0.0328(13)
C3 0.0702(14) 0.0715(15) 0.0676(13) 0.0018(10) -0.0017(10) 0.0412(13)
C4 0.0905(17) 0.0734(15) 0.0707(14) 0.0028(11) 0.0105(12) 0.0515(14)
C5 0.105(2) 0.0741(17) 0.0966(19) 0.0004(14) 0.0300(16) 0.0437(17)
C6 0.132(3) 0.081(2) 0.131(3) 0.0136(19) 0.061(2) 0.048(2)
C7 0.184(4) 0.114(3) 0.112(3) 0.021(2) 0.074(3) 0.079(3)
C8 0.189(5) 0.137(4) 0.087(2) -0.016(2) 0.040(3) 0.077(4)
C9 0.126(3) 0.108(2) 0.0816(19) -0.0148(16) 0.0105(18) 0.054(2)
C10 0.0762(17) 0.110(2) 0.0816(17) -0.0132(15) -0.0001(13) 0.0490(18)
F1 0.1033(13) 0.1187(15) 0.1042(13) -0.0380(11) 0.0133(10) 0.0276(12)
F2 0.1222(16) 0.1495(19) 0.178(2) -0.0470(16) -0.0039(15) 0.0939(15)

loop_
_atom_type_symbol
_atom_type_description
_atom_type_scat_dispersion_real
_atom_type_scat_dispersion_imag
_atom_type_scat_source
Mn Mn 0.3368 0.7283 'International Tables Vol C Tables 4.2.6.8 and 6.1.1.4'
C C 0.0033 0.0016 'International Tables Vol C Tables 4.2.6.8 and 6.1.1.4'
H H 0.0000 0.0000 'International Tables Vol C Tables 4.2.6.8 and 6.1.1.4'
F F 0.0171 0.0103 'International Tables Vol C Tables 4.2.6.8 and 6.1.1.4'
O O 0.0106 0.0060 'International Tables Vol C Tables 4.2.6.8 and 6.1.1.4'

loop_
_geom_angle_atom_site_label_1
_geom_angle_atom_site_label_2
_geom_angle_atom_site_label_3
_geom_angle
_geom_angle_site_symmetry_1
_geom_angle_site_symmetry_3
O1 Mn1 O1 90.48(8) . 2
O1 Mn1 O1 90.48(8) . 3
O1 Mn1 O1 90.48(8) 2 3
O1 Mn1 O2 177.92(8) . 3
O1 Mn1 O2 91.57(9) 2 3
O1 Mn1 O2 89.17(8) 3 3
O1 Mn1 O2 89.17(8) . .
O1 Mn1 O2 177.92(8) 2 .
O1 Mn1 O2 91.57(9) 3 .
O2 Mn1 O2 88.79(8) 3 .
O1 Mn1 O2 91.57(9) . 2
O1 Mn1 O2 89.17(8) 2 2
O1 Mn1 O2 177.92(8) 3 2
O2 Mn1 O2 88.79(8) 3 2
O2 Mn1 O2 88.79(8) . 2
C1 O1 Mn1 125.39(16) . .
C3 O2 Mn1 129.65(17) . .
O1 C1 C2 128.0(2) . .
O1 C1 C10 111.0(2) . .
C2 C1 C10 121.0(2) . .
C1 C2 C3 124.8(2) . .
C1 C2 H2 117.6 . .
C3 C2 H2 117.6 . .
O2 C3 C2 122.3(2) . .
O2 C3 C4 115.8(2) . .
C2 C3 C4 121.9(2) . .
C5 C4 C9 118.1(3) . .
C5 C4 C3 122.5(2) . .
C9 C4 C3 119.4(3) . .
C4 C5 C6 120.3(3) . .
C4 C5 H5 119.8 . .
C6 C5 H5 119.8 . .
C7 C6 C5 120.3(4) . .
C7 C6 H6 119.9 . .
C5 C6 H6 119.9 . .
C6 C7 C8 120.5(3) . .
C6 C7 H7 119.8 . .
C8 C7 H7 119.8 . .
C7 C8 C9 119.8(4) . .
C7 C8 H8 120.1 . .
C9 C8 H8 120.1 . .
C8 C9 C4 121.0(4) . .
C8 C9 H9 119.5 . .
C4 C9 H9 119.5 . .
F2 C10 F1 106.8(3) . .
F2 C10 C1 109.4(2) . .
F1 C10 C1 112.9(2) . .
F2 C10 H10 109.2 . .
F1 C10 H10 109.2 . .
C1 C10 H10 109.2 . .

loop_
_geom_bond_atom_site_label_1
_geom_bond_atom_site_label_2
_geom_bond_distance
_geom_bond_site_symmetry_2
Mn1 O1 1.978(2) .
Mn1 O1 1.978(2) 2
Mn1 O1 1.978(2) 3
Mn1 O2 1.9947(19) 3
Mn1 O2 1.9947(19) .
Mn1 O2 1.9947(19) 2
O1 C1 1.267(3) .
O2 C3 1.259(3) .
C1 C2 1.364(3) .
C1 C10 1.516(4) .
C2 C3 1.405(3) .
C2 H2 0.9300 .
C3 C4 1.480(3) .
C4 C5 1.379(4) .
C4 C9 1.380(4) .
C5 C6 1.383(4) .
C5 H5 0.9300 .
C6 C7 1.347(6) .
C6 H6 0.9300 .
C7 C8 1.363(6) .
C7 H7 0.9300 .
C8 C9 1.370(5) .
C8 H8 0.9300 .
C9 H9 0.9300 .
C10 F2 1.329(3) .
C10 F1 1.332(4) .
C10 H10 0.9800 .
